data_4344027
loop_
_publ_author_name
'Zhao, Xin-Hua'
'Zhang, Shao-Liang'
'Shao, Dong'
'Wang, Xin-Yi'

_publ_section_title
;
 Spin Crossover in [Fe(2-Picolylamine)3](2+) Adjusted by Organosulfonate
 Anions.
;
_journal_issue 16
_journal_name_full 'Inorganic chemistry'
_journal_page_first 7857
_journal_page_last 7867
_journal_paper_doi 10.1021/acs.inorgchem.5b00870
_journal_volume 54
_journal_year 2015
_chemical_formula_sum 'C20 H24 F6 Fe N6 O6 S2'
_chemical_formula_weight 678.42
_chemical_melting_point ?
_chemical_name_common Fe(pic)3-oTf
_chemical_name_systematic
; 
 ? 
;
_space_group_IT_number 2
_symmetry_cell_setting triclinic
_symmetry_space_group_name_Hall '-P 1'
_symmetry_space_group_name_H-M 'P -1'
_atom_sites_solution_hydrogens geom
_atom_sites_solution_primary direct
_atom_sites_solution_secondary difmap
_audit_creation_method SHELXL-97
_cell_angle_alpha 70.343(15)
_cell_angle_beta 80.392(16)
_cell_angle_gamma 80.945(18)
_cell_formula_units_Z 2
_cell_length_a 7.687(10)
_cell_length_b 11.519(15)
_cell_length_c 17.66(2)
_cell_measurement_reflns_used 2046
_cell_measurement_temperature 400(2)
_cell_measurement_theta_max 22.52
_cell_measurement_theta_min 2.47
_cell_volume 1443(3)
_computing_cell_refinement 'Bruker SAINT'
_computing_data_collection 'Bruker APEX2'
_computing_data_reduction 'Bruker SAINT'
_computing_molecular_graphics Diamond
_computing_publication_material 'SHELXL-97 (Sheldrick, 2008)'
_computing_structure_refinement 'SHELXL-97 (Sheldrick, 2008)'
_computing_structure_solution 'SHELXS-97 (Sheldrick, 2008)'
_diffrn_ambient_temperature 400(2)
_diffrn_measured_fraction_theta_full 0.983
_diffrn_measured_fraction_theta_max 0.983
_diffrn_measurement_device_type 'Bruker APEX-II CCD'
_diffrn_measurement_method '\f and \w scans'
_diffrn_radiation_monochromator graphite
_diffrn_radiation_source 'fine-focus sealed tube'
_diffrn_radiation_type MoK\a
_diffrn_radiation_wavelength 0.71073
_diffrn_reflns_av_R_equivalents 0.0754
_diffrn_reflns_av_sigmaI/netI 0.1181
_diffrn_reflns_limit_h_max 9
_diffrn_reflns_limit_h_min -5
_diffrn_reflns_limit_k_max 14
_diffrn_reflns_limit_k_min -14
_diffrn_reflns_limit_l_max 22
_diffrn_reflns_limit_l_min -22
_diffrn_reflns_number 11615
_diffrn_reflns_theta_full 27.10
_diffrn_reflns_theta_max 27.10
_diffrn_reflns_theta_min 1.90
_diffrn_standards_number 0
_exptl_absorpt_coefficient_mu 0.751
_exptl_absorpt_correction_T_max 0.7456
_exptl_absorpt_correction_T_min 0.3840
_exptl_absorpt_correction_type multi-scan
_exptl_absorpt_process_details 'SADABS:Bruker, 2000'
_exptl_crystal_colour 'red brown'
_exptl_crystal_density_diffrn 1.561
_exptl_crystal_density_meas ?
_exptl_crystal_density_method 'not measured'
_exptl_crystal_description block
_exptl_crystal_F_000 692
_exptl_crystal_size_max 0.54
_exptl_crystal_size_mid 0.45
_exptl_crystal_size_min 0.32
_refine_diff_density_max 1.036
_refine_diff_density_min -0.438
_refine_diff_density_rms 0.106
_refine_ls_extinction_method none
_refine_ls_goodness_of_fit_ref 1.014
_refine_ls_hydrogen_treatment mixed
_refine_ls_matrix_type full
_refine_ls_number_parameters 453
_refine_ls_number_reflns 6254
_refine_ls_number_restraints 355
_refine_ls_restrained_S_all 1.084
_refine_ls_R_factor_all 0.1858
_refine_ls_R_factor_gt 0.0937
_refine_ls_shift/su_max 0.016
_refine_ls_shift/su_mean 0.001
_refine_ls_structure_factor_coef Fsqd
_refine_ls_weighting_details 'calc w=1/[\s^2^(Fo^2^)+(0.1545P)^2^+0.0000P] where P=(Fo^2^+2Fc^2^)/3'
_refine_ls_weighting_scheme calc
_refine_ls_wR_factor_gt 0.2480
_refine_ls_wR_factor_ref 0.3088
_reflns_number_gt 2547
_reflns_number_total 6254
_reflns_threshold_expression >2sigma(I)
_cod_data_source_file ic5b00870_si_002.cif
_cod_data_source_block Fe(2-pic)3-OTf-HS-400K
_cod_depositor_comments
;
The following automatic conversions were performed:
'__computing_data_collection' tag replaced with
'_computing_data_collection' tag.

Automatic conversion script
Id: cif_correct_tags 3376 2015-05-07 07:48:27Z andrius 

The following automatic conversions were performed:

'_chemical_melting_point' value 'not measured' was changed to '?' -
the value is undefined or not given.

'_symmetry_cell_setting' value 'Triclinic' changed to 'triclinic'
according to
/usr/data/users/saulius/crontab/automatic-downloads/rss-feeds/ACS/lib/dictionaries/cif_core.dic
dictionary named 'cif_core.dic' version 2.4.2 from 2011-04-26.

'_exptl_crystal_density_meas' value 'not measured' was changed to '?'
- the value is perceived as not measured.

Automatic conversion script
Id: cif_fix_values 3271 2015-04-21 07:52:19Z andrius 

 Adding full bibliography for 4344020--4344027.cif.
;
_cod_original_sg_symbol_H-M 'P-1   '
_cod_database_code 4344027

loop_
_symmetry_equiv_pos_as_xyz
'x, y, z'
'-x, -y, -z'

loop_
_atom_site_label
_atom_site_type_symbol
_atom_site_fract_x
_atom_site_fract_y
_atom_site_fract_z
_atom_site_U_iso_or_equiv
_atom_site_adp_type
_atom_site_occupancy
_atom_site_symmetry_multiplicity
_atom_site_calc_flag
_atom_site_refinement_flags
_atom_site_disorder_assembly
_atom_site_disorder_group
Fe1 Fe 0.38419(13) 0.72031(10) 0.27373(5) 0.0674(4) Uani 1 1 d . . .
S1 S -0.1097(3) 0.6986(2) 0.48829(13) 0.0908(7) Uani 1 1 d D A .
S2 S -0.2327(4) 0.7874(3) -0.0931(2) 0.1240(10) Uani 1 1 d DU . .
F1A F -0.261(7) 0.785(3) 0.5996(12) 0.203(9) Uani 0.25(2) 1 d PDU A 1
F2A F -0.085(4) 0.907(3) 0.507(3) 0.234(11) Uani 0.25(2) 1 d PDU A 1
F3A F -0.344(5) 0.885(3) 0.480(3) 0.222(11) Uani 0.25(2) 1 d PDU A 1
O1 O 0.0781(10) 0.6983(9) 0.4837(5) 0.153(3) Uani 1 1 d . . .
O2 O -0.1524(14) 0.7260(9) 0.4098(5) 0.162(3) Uani 1 1 d . . .
O3 O -0.1735(14) 0.5991(8) 0.5476(5) 0.177(4) Uani 1 1 d . . .
O4A O -0.314(2) 0.8106(17) -0.0209(8) 0.145(7) Uani 0.554(13) 1 d PDU B 1
O5A O -0.200(2) 0.8789(14) -0.1654(7) 0.151(6) Uani 0.554(13) 1 d PDU B 1
O6A O -0.0652(15) 0.6970(16) -0.0767(11) 0.164(6) Uani 0.554(13) 1 d PDU B 1
O4B O -0.265(3) 0.763(2) -0.0064(7) 0.135(7) Uani 0.446(13) 1 d PDU B 2
O5B O -0.324(3) 0.9056(12) -0.1365(13) 0.184(8) Uani 0.446(13) 1 d PDU B 2
O6B O -0.0587(17) 0.763(2) -0.1270(13) 0.164(7) Uani 0.446(13) 1 d PDU B 2
N1 N 0.2854(7) 0.7720(6) 0.1584(3) 0.0708(15) Uani 1 1 d . . .
N2 N 0.1551(9) 0.6138(7) 0.2991(4) 0.0895(19) Uani 1 1 d . . .
H1N2 H 0.1736 0.5417 0.3391 0.107 Uiso 1 1 calc R . .
H2N2 H 0.0565 0.6571 0.3153 0.107 Uiso 1 1 calc R . .
N3 N 0.5728(7) 0.8546(6) 0.2467(3) 0.0702(15) Uani 1 1 d . . .
N4 N 0.2356(8) 0.8716(7) 0.3101(4) 0.094(2) Uani 1 1 d . . .
H2N4 H 0.1809 0.9248 0.2685 0.113 Uiso 1 1 calc R . .
H1N4 H 0.1519 0.8422 0.3516 0.113 Uiso 1 1 calc R . .
N5 N 0.5762(8) 0.5741(6) 0.2487(4) 0.0781(16) Uani 1 1 d . . .
N6 N 0.4750(10) 0.6201(8) 0.3909(4) 0.109(2) Uani 1 1 d . . .
H1N6 H 0.5384 0.6687 0.4037 0.130 Uiso 1 1 calc R . .
H2N6 H 0.3799 0.6045 0.4286 0.130 Uiso 1 1 calc R . .
C1 C 0.3292(10) 0.8671(7) 0.0945(4) 0.0758(19) Uani 1 1 d . . .
H1 H 0.4064 0.9182 0.0991 0.091 Uiso 1 1 calc R . .
C2 C 0.2663(12) 0.8938(10) 0.0220(5) 0.108(3) Uani 1 1 d . . .
H2 H 0.2980 0.9626 -0.0215 0.129 Uiso 1 1 calc R . .
C3 C 0.1555(15) 0.8171(12) 0.0148(6) 0.116(3) Uani 1 1 d . . .
H3 H 0.1125 0.8320 -0.0342 0.139 Uiso 1 1 calc R . .
C4 C 0.1089(12) 0.7187(11) 0.0802(6) 0.105(3) Uani 1 1 d . . .
H4 H 0.0329 0.6661 0.0765 0.126 Uiso 1 1 calc R . .
C5 C 0.1762(9) 0.6979(7) 0.1523(4) 0.0754(19) Uani 1 1 d . . .
C6 C 0.1324(12) 0.5898(8) 0.2270(5) 0.093(2) Uani 1 1 d . . .
H6A H 0.0106 0.5745 0.2299 0.112 Uiso 1 1 calc R . .
H6B H 0.2090 0.5160 0.2233 0.112 Uiso 1 1 calc R . .
C7 C 0.7278(9) 0.8567(7) 0.1999(5) 0.080(2) Uani 1 1 d . . .
H7 H 0.7580 0.7989 0.1724 0.096 Uiso 1 1 calc R . .
C8 C 0.8447(11) 0.9400(9) 0.1905(6) 0.097(3) Uani 1 1 d . . .
H8 H 0.9523 0.9380 0.1576 0.116 Uiso 1 1 calc R . .
C9 C 0.8030(14) 1.0229(10) 0.2285(7) 0.114(3) Uani 1 1 d . . .
H9 H 0.8814 1.0801 0.2224 0.137 Uiso 1 1 calc R . .
C10 C 0.6409(13) 1.0252(9) 0.2780(6) 0.105(3) Uani 1 1 d . . .
H10 H 0.6099 1.0831 0.3054 0.126 Uiso 1 1 calc R . .
C11 C 0.5312(10) 0.9408(7) 0.2845(4) 0.0757(19) Uani 1 1 d . . .
C12 C 0.3531(13) 0.9364(10) 0.3347(6) 0.107(3) Uani 1 1 d . . .
H12A H 0.3684 0.8947 0.3913 0.128 Uiso 1 1 calc R . .
H12B H 0.2990 1.0203 0.3293 0.128 Uiso 1 1 calc R . .
C13 C 0.6296(11) 0.5588(10) 0.1755(6) 0.101(3) Uani 1 1 d . . .
H13 H 0.5864 0.6177 0.1301 0.121 Uiso 1 1 calc R . .
C14 C 0.7429(14) 0.4616(11) 0.1656(7) 0.105(3) Uani 1 1 d . . .
H14 H 0.7776 0.4555 0.1139 0.125 Uiso 1 1 calc R . .
C15 C 0.8061(15) 0.3734(11) 0.2299(10) 0.126(4) Uani 1 1 d . . .
H15 H 0.8810 0.3046 0.2238 0.151 Uiso 1 1 calc R . .
C16 C 0.7564(14) 0.3881(10) 0.3051(8) 0.115(3) Uani 1 1 d . . .
H16 H 0.8005 0.3305 0.3507 0.138 Uiso 1 1 calc R . .
C17 C 0.6401(11) 0.4896(8) 0.3118(5) 0.082(2) Uani 1 1 d . . .
C18 C 0.5803(14) 0.5069(11) 0.3934(5) 0.112(3) Uani 1 1 d . . .
H18A H 0.5130 0.4391 0.4269 0.135 Uiso 1 1 calc R . .
H18B H 0.6843 0.5019 0.4192 0.135 Uiso 1 1 calc R . .
C19 C -0.2013(19) 0.8289(18) 0.5182(8) 0.192(6) Uani 1 1 d DU . .
C20 C -0.3590(18) 0.6906(12) -0.1100(6) 0.171(4) Uani 1 1 d DU B .
F6A F -0.332(3) 0.7089(19) -0.1924(8) 0.218(8) Uani 0.554(13) 1 d PDU B 1
F4A F -0.298(3) 0.5708(10) -0.0761(12) 0.225(8) Uani 0.554(13) 1 d PDU B 1
F5A F -0.5276(16) 0.708(2) -0.0886(15) 0.217(8) Uani 0.554(13) 1 d PDU B 1
F6B F -0.297(3) 0.646(2) -0.1678(13) 0.184(7) Uani 0.446(13) 1 d PDU B 2
F4B F -0.419(3) 0.6060(17) -0.0419(9) 0.167(6) Uani 0.446(13) 1 d PDU B 2
F5B F -0.5172(19) 0.7667(18) -0.1337(15) 0.205(9) Uani 0.446(13) 1 d PDU B 2
F1B F -0.138(3) 0.8260(16) 0.5841(10) 0.228(7) Uani 0.75(2) 1 d PDU A 2
F2B F -0.3779(16) 0.8384(15) 0.5273(13) 0.234(7) Uani 0.75(2) 1 d PDU A 2
F3B F -0.154(2) 0.9339(9) 0.4569(10) 0.207(6) Uani 0.75(2) 1 d PDU A 2

loop_
_atom_site_aniso_label
_atom_site_aniso_U_11
_atom_site_aniso_U_22
_atom_site_aniso_U_33
_atom_site_aniso_U_23
_atom_site_aniso_U_13
_atom_site_aniso_U_12
Fe1 0.0555(6) 0.0880(8) 0.0569(6) -0.0194(5) -0.0026(4) -0.0152(5)
S1 0.0952(17) 0.0947(15) 0.0762(14) -0.0194(11) 0.0000(11) -0.0203(12)
S2 0.102(2) 0.138(2) 0.139(2) -0.050(2) 0.0021(18) -0.0379(18)
F1A 0.22(2) 0.254(18) 0.179(15) -0.149(14) -0.015(16) 0.002(17)
F2A 0.262(19) 0.225(19) 0.24(2) -0.099(18) -0.055(18) -0.004(16)
F3A 0.204(18) 0.194(18) 0.224(19) -0.052(17) -0.026(17) 0.067(16)
O1 0.101(6) 0.202(9) 0.161(7) -0.062(6) -0.009(5) -0.027(5)
O2 0.204(9) 0.169(7) 0.115(6) -0.052(5) -0.039(6) 0.008(7)
O3 0.207(10) 0.116(6) 0.152(7) 0.002(5) 0.065(6) -0.045(6)
O4A 0.126(13) 0.155(13) 0.164(12) -0.094(10) 0.024(10) 0.004(10)
O5A 0.142(12) 0.154(11) 0.128(10) -0.007(8) 0.037(9) -0.070(9)
O6A 0.075(8) 0.249(16) 0.169(14) -0.093(11) -0.019(8) 0.038(10)
O4B 0.105(12) 0.201(18) 0.101(10) -0.063(10) -0.012(9) 0.010(13)
O5B 0.245(19) 0.129(13) 0.152(15) -0.017(11) -0.049(14) 0.020(14)
O6B 0.120(12) 0.214(16) 0.143(14) -0.054(12) 0.053(11) -0.055(11)
N1 0.048(3) 0.089(4) 0.069(4) -0.018(3) -0.008(3) -0.005(3)
N2 0.082(4) 0.095(5) 0.080(4) -0.010(3) 0.003(3) -0.030(4)
N3 0.053(3) 0.088(4) 0.069(3) -0.022(3) -0.004(3) -0.019(3)
N4 0.061(4) 0.133(6) 0.091(5) -0.048(4) 0.018(3) -0.017(4)
N5 0.067(4) 0.097(5) 0.070(4) -0.024(3) -0.007(3) -0.014(3)
N6 0.105(6) 0.154(7) 0.064(4) -0.035(4) -0.009(4) -0.004(6)
C1 0.064(4) 0.093(5) 0.059(4) -0.008(4) -0.001(3) -0.021(4)
C2 0.084(6) 0.139(9) 0.078(6) -0.004(5) -0.003(5) -0.025(6)
C3 0.107(8) 0.162(10) 0.081(6) -0.030(6) -0.026(5) -0.029(7)
C4 0.080(6) 0.145(9) 0.106(7) -0.052(7) -0.019(5) -0.024(6)
C5 0.058(4) 0.098(5) 0.076(5) -0.034(4) -0.007(4) -0.015(4)
C6 0.089(6) 0.095(6) 0.098(6) -0.021(5) -0.011(5) -0.041(5)
C7 0.049(4) 0.082(5) 0.096(5) -0.018(4) 0.006(4) -0.005(4)
C8 0.061(5) 0.092(6) 0.120(7) -0.014(5) -0.005(5) -0.006(5)
C9 0.085(7) 0.103(7) 0.151(9) -0.019(7) -0.030(7) -0.033(6)
C10 0.090(7) 0.095(6) 0.145(8) -0.048(6) -0.029(6) -0.019(5)
C11 0.066(5) 0.088(5) 0.072(4) -0.025(4) -0.009(4) -0.007(4)
C12 0.100(7) 0.127(8) 0.104(6) -0.063(6) 0.012(5) -0.012(6)
C13 0.074(5) 0.155(9) 0.094(6) -0.070(6) -0.016(4) 0.005(6)
C14 0.101(7) 0.104(7) 0.125(8) -0.057(7) -0.010(6) -0.018(6)
C15 0.100(8) 0.086(7) 0.198(13) -0.059(8) -0.005(9) -0.012(6)
C16 0.093(7) 0.088(7) 0.149(10) -0.016(6) -0.016(7) -0.013(6)
C17 0.073(5) 0.080(5) 0.084(5) -0.008(4) -0.013(4) -0.019(4)
C18 0.106(7) 0.131(9) 0.082(6) -0.001(5) -0.023(5) -0.022(7)
C19 0.202(13) 0.210(12) 0.174(11) -0.082(11) -0.036(11) 0.009(12)
C20 0.171(10) 0.152(9) 0.190(11) -0.050(8) -0.010(9) -0.042(8)
F6A 0.279(17) 0.183(15) 0.175(12) -0.055(11) -0.031(12) 0.026(14)
F4A 0.295(18) 0.117(10) 0.236(15) -0.047(10) 0.020(15) -0.022(11)
F5A 0.141(11) 0.279(18) 0.260(18) -0.106(16) -0.002(12) -0.089(12)
F6B 0.248(15) 0.156(14) 0.212(14) -0.129(12) -0.050(13) -0.028(12)
F4B 0.164(12) 0.128(11) 0.193(12) -0.016(9) -0.009(10) -0.062(9)
F5B 0.101(11) 0.242(19) 0.222(19) 0.004(15) -0.041(11) -0.026(11)
F1B 0.267(15) 0.275(13) 0.208(11) -0.178(10) -0.021(11) 0.000(12)
F2B 0.184(11) 0.231(12) 0.243(15) -0.076(11) 0.009(9) 0.068(10)
F3B 0.252(13) 0.128(8) 0.260(13) -0.069(8) -0.097(11) 0.007(8)

loop_
_atom_type_symbol
_atom_type_description
_atom_type_scat_dispersion_real
_atom_type_scat_dispersion_imag
_atom_type_scat_source
C C 0.0033 0.0016 'International Tables Vol C Tables 4.2.6.8 and 6.1.1.4'
H H 0.0000 0.0000 'International Tables Vol C Tables 4.2.6.8 and 6.1.1.4'
N N 0.0061 0.0033 'International Tables Vol C Tables 4.2.6.8 and 6.1.1.4'
O O 0.0106 0.0060 'International Tables Vol C Tables 4.2.6.8 and 6.1.1.4'
F F 0.0171 0.0103 'International Tables Vol C Tables 4.2.6.8 and 6.1.1.4'
S S 0.1246 0.1234 'International Tables Vol C Tables 4.2.6.8 and 6.1.1.4'
Fe Fe 0.3463 0.8444 'International Tables Vol C Tables 4.2.6.8 and 6.1.1.4'

loop_
_geom_angle_atom_site_label_1
_geom_angle_atom_site_label_2
_geom_angle_atom_site_label_3
_geom_angle
N4 Fe1 N1 95.9(3)
N4 Fe1 N3 75.7(3)
N1 Fe1 N3 100.4(2)
N4 Fe1 N5 168.4(2)
N1 Fe1 N5 93.2(2)
N3 Fe1 N5 95.7(3)
N4 Fe1 N6 95.4(3)
N1 Fe1 N6 165.1(3)
N3 Fe1 N6 91.8(3)
N5 Fe1 N6 77.0(3)
N4 Fe1 N2 94.6(3)
N1 Fe1 N2 76.0(2)
N3 Fe1 N2 169.4(3)
N5 Fe1 N2 94.5(3)
N6 Fe1 N2 93.4(3)
O3 S1 O2 118.9(7)
O3 S1 O1 112.9(6)
O2 S1 O1 108.3(6)
O3 S1 C19 105.8(6)
O2 S1 C19 105.3(6)
O1 S1 C19 104.4(6)
O5A S2 O6B 71.4(9)
O5A S2 O4A 123.7(9)
O6B S2 O4A 135.8(11)
O5A S2 O4B 143.5(11)
O6B S2 O4B 117.8(10)
O4A S2 O4B 24.9(11)
O5A S2 O5B 43.8(9)
O6B S2 O5B 114.7(9)
O4A S2 O5B 87.0(11)
O4B S2 O5B 111.8(9)
O5A S2 O6A 109.2(8)
O6B S2 O6A 37.9(9)
O4A S2 O6A 109.8(8)
O4B S2 O6A 86.0(10)
O5B S2 O6A 151.7(11)
O5A S2 C20 106.6(7)
O6B S2 C20 107.4(8)
O4A S2 C20 106.5(7)
O4B S2 C20 103.7(8)
O5B S2 C20 98.8(8)
O6A S2 C20 97.8(7)
C1 N1 C5 118.9(7)
C1 N1 Fe1 125.4(5)
C5 N1 Fe1 115.6(5)
C6 N2 Fe1 109.0(5)
C7 N3 C11 117.2(6)
C7 N3 Fe1 126.7(5)
C11 N3 Fe1 116.0(5)
C12 N4 Fe1 110.4(5)
C17 N5 C13 117.4(8)
C17 N5 Fe1 116.3(5)
C13 N5 Fe1 126.3(6)
C18 N6 Fe1 113.7(5)
N1 C1 C2 123.1(8)
C1 C2 C3 118.4(9)
C4 C3 C2 119.3(9)
C3 C4 C5 119.3(9)
N1 C5 C4 121.1(8)
N1 C5 C6 116.6(6)
C4 C5 C6 122.3(7)
N2 C6 C5 111.3(6)
N3 C7 C8 122.9(8)
C9 C8 C7 119.2(9)
C8 C9 C10 120.1(9)
C11 C10 C9 117.8(9)
N3 C11 C10 122.7(8)
N3 C11 C12 115.0(7)
C10 C11 C12 122.2(8)
N4 C12 C11 111.6(6)
C14 C13 N5 122.6(9)
C15 C14 C13 120.4(10)
C14 C15 C16 118.0(10)
C15 C16 C17 119.1(10)
N5 C17 C16 122.3(9)
N5 C17 C18 117.3(8)
C16 C17 C18 120.4(9)
N6 C18 C17 114.5(7)
F2A C19 F1B 65(2)
F2A C19 F2B 134(2)
F1B C19 F2B 112.4(13)
F2A C19 F3A 111.2(16)
F1B C19 F3A 136(2)
F2B C19 F3A 37(2)
F2A C19 F1A 109.1(16)
F1B C19 F1A 47.0(18)
F2B C19 F1A 71.2(18)
F3A C19 F1A 106.3(15)
F2A C19 F3B 45(2)
F1B C19 F3B 107.9(13)
F2B C19 F3B 106.2(13)
F3A C19 F3B 72(2)
F1A C19 F3B 143(2)
F2A C19 S1 112.7(15)
F1B C19 S1 110.8(12)
F2B C19 S1 110.9(12)
F3A C19 S1 110.4(14)
F1A C19 S1 107.0(13)
F3B C19 S1 108.4(11)
F6B C20 F5A 121(2)
F6B C20 F4B 113.3(14)
F5A C20 F4B 65.7(11)
F6B C20 F4A 72.4(12)
F5A C20 F4A 110.1(13)
F4B C20 F4A 49.4(10)
F6B C20 F6A 32.2(11)
F5A C20 F6A 108.3(13)
F4B C20 F6A 138.7(17)
F4A C20 F6A 104.5(12)
F6B C20 F5B 105.7(13)
F5A C20 F5B 36.5(11)
F4B C20 F5B 102.1(12)
F4A C20 F5B 141.1(17)
F6A C20 F5B 79.7(13)
F6B C20 S2 116.9(12)
F5A C20 S2 115.7(12)
F4B C20 S2 112.6(11)
F4A C20 S2 111.0(12)
F6A C20 S2 106.6(11)
F5B C20 S2 104.4(11)

loop_
_geom_bond_atom_site_label_1
_geom_bond_atom_site_label_2
_geom_bond_distance
Fe1 N4 2.152(7)
Fe1 N1 2.153(6)
Fe1 N3 2.169(6)
Fe1 N5 2.171(7)
Fe1 N6 2.173(7)
Fe1 N2 2.203(7)
S1 O3 1.360(7)
S1 O2 1.398(8)
S1 O1 1.432(8)
S1 C19 1.76(2)
S2 O5A 1.369(10)
S2 O6B 1.398(12)
S2 O4A 1.413(10)
S2 O4B 1.445(11)
S2 O5B 1.453(12)
S2 O6A 1.525(10)
S2 C20 1.713(17)
F1A C19 1.377(15)
F2A C19 1.308(15)
F3A C19 1.343(15)
N1 C1 1.322(9)
N1 C5 1.328(9)
N2 C6 1.433(10)
N3 C7 1.330(9)
N3 C11 1.345(9)
N4 C12 1.458(11)
N5 C17 1.317(10)
N5 C13 1.351(9)
N6 C18 1.413(12)
C1 C2 1.365(11)
C2 C3 1.367(14)
C3 C4 1.362(14)
C4 C5 1.386(11)
C5 C6 1.511(11)
C7 C8 1.367(12)
C8 C9 1.314(14)
C9 C10 1.400(13)
C10 C11 1.349(11)
C11 C12 1.500(11)
C13 C14 1.347(13)
C14 C15 1.346(15)
C15 C16 1.378(15)
C16 C17 1.382(13)
C17 C18 1.507(12)
C19 F1B 1.323(13)
C19 F2B 1.332(13)
C19 F3B 1.377(13)
C20 F6B 1.286(13)
C20 F5A 1.292(13)
C20 F4B 1.332(13)
C20 F4A 1.347(13)
C20 F6A 1.383(13)
C20 F5B 1.418(13)
